data_4336948
loop_
_publ_author_name
'Derek Isrow'
'Nathan J. DeYonker'
'Anjaneyulu Koppaka'
'Perry J. Pellechia'
'Charles Edwin Webster'
'Burjor Captain'

_publ_section_title
;
 Metal-Ligand Synergistic Effects in the Complex Ni(\h2-TEMPO)2:
 Synthesis, Structures, and Reactivity
;
_journal_name_full 'Inorganic Chemistry'
_journal_page_first 13882
_journal_page_last 13893
_journal_paper_doi 10.1021/ic401296f
_journal_volume 52
_journal_year 2013
_chemical_formula_sum 'C26 H42 N2 Ni O2'
_chemical_formula_weight 473.33
_chemical_name_systematic
; 
 ? 
;
_space_group_IT_number 2
_symmetry_cell_setting triclinic
_symmetry_space_group_name_Hall '-P 1'
_symmetry_space_group_name_H-M 'P -1'
_atom_sites_solution_hydrogens geom
_atom_sites_solution_primary direct
_atom_sites_solution_secondary difmap
_audit_creation_method SHELXL-97
_cell_angle_alpha 111.5580(5)
_cell_angle_beta 95.8880(5)
_cell_angle_gamma 107.7300(4)
_cell_formula_units_Z 2
_cell_length_a 8.3519(3)
_cell_length_b 12.3164(4)
_cell_length_c 14.5401(5)
_cell_measurement_reflns_used 9931
_cell_measurement_temperature 100(2)
_cell_measurement_theta_max 32.76
_cell_measurement_theta_min 2.62
_cell_volume 1285.55(8)
_computing_cell_refinement 'SAINT+  V7.46A (Bruker, 2007)'
_computing_data_collection 'APEX2 v2.2-0 (Bruker, 2007)'
_computing_data_reduction 'SAINT+  V7.46A (Bruker, 2007)'
_computing_molecular_graphics 'XSHELL v4.02 (Bruker, 2000)'
_computing_publication_material 'XCIF v6.12 (Bruker, 2001)'
_computing_structure_refinement 'SHELXL-97 (Sheldrick, 2008)'
_computing_structure_solution 'SHELXS-97 (Sheldrick, 2008)'
_diffrn_ambient_temperature 100(2)
_diffrn_measured_fraction_theta_full 0.999
_diffrn_measured_fraction_theta_max 0.999
_diffrn_measurement_device_type 'Bruker SMART APEX2 CCD diffractometer'
_diffrn_measurement_method 'omega scans'
_diffrn_radiation_monochromator graphite
_diffrn_radiation_source 'fine-focus sealed tube'
_diffrn_radiation_type MoK\a
_diffrn_radiation_wavelength 0.71073
_diffrn_reflns_av_R_equivalents 0.0153
_diffrn_reflns_av_sigmaI/netI 0.0154
_diffrn_reflns_limit_h_max 11
_diffrn_reflns_limit_h_min -11
_diffrn_reflns_limit_k_max 16
_diffrn_reflns_limit_k_min -16
_diffrn_reflns_limit_l_max 19
_diffrn_reflns_limit_l_min -19
_diffrn_reflns_number 17529
_diffrn_reflns_theta_full 28.00
_diffrn_reflns_theta_max 28.00
_diffrn_reflns_theta_min 1.89
_exptl_absorpt_coefficient_mu 0.778
_exptl_absorpt_correction_T_max 0.7465
_exptl_absorpt_correction_T_min 0.6322
_exptl_absorpt_correction_type multi-scan
_exptl_absorpt_process_details '(SADABS 2007/4 Bruker)'
_exptl_crystal_colour red
_exptl_crystal_density_diffrn 1.223
_exptl_crystal_description Bar
_exptl_crystal_F_000 512
_exptl_crystal_size_max 0.55
_exptl_crystal_size_mid 0.40
_exptl_crystal_size_min 0.15
_refine_diff_density_max 0.346
_refine_diff_density_min -0.324
_refine_diff_density_rms 0.063
_refine_ls_extinction_method none
_refine_ls_goodness_of_fit_ref 1.043
_refine_ls_hydrogen_treatment refall
_refine_ls_matrix_type full
_refine_ls_number_parameters 448
_refine_ls_number_reflns 6196
_refine_ls_number_restraints 0
_refine_ls_restrained_S_all 1.043
_refine_ls_R_factor_all 0.0225
_refine_ls_R_factor_gt 0.0217
_refine_ls_shift/su_max 0.002
_refine_ls_shift/su_mean 0.000
_refine_ls_structure_factor_coef Fsqd
_refine_ls_weighting_details 'calc w=1/[\s^2^(Fo^2^)+(0.0305P)^2^+0.4100P] where P=(Fo^2^+2Fc^2^)/3'
_refine_ls_weighting_scheme calc
_refine_ls_wR_factor_gt 0.0569
_refine_ls_wR_factor_ref 0.0574
_reflns_number_gt 5974
_reflns_number_total 6196
_reflns_threshold_expression >2sigma(I)
_cod_data_source_file ic401296f_si_002_3.cif
_cod_data_source_block compound_3
_cod_database_code 4336948

loop_
_symmetry_equiv_pos_as_xyz
'x, y, z'
'-x, -y, -z'

loop_
_atom_site_label
_atom_site_type_symbol
_atom_site_fract_x
_atom_site_fract_y
_atom_site_fract_z
_atom_site_U_iso_or_equiv
_atom_site_adp_type
_atom_site_occupancy
_atom_site_symmetry_multiplicity
_atom_site_calc_flag
Ni1 Ni 0.626925(15) 0.513039(10) 0.242930(8) 0.01169(4) Uani 1 1 d
O1 O 0.73062(9) 0.68756(6) 0.28210(5) 0.01555(14) Uani 1 1 d
O2 O 0.50885(9) 0.44154(6) 0.10403(5) 0.01460(13) Uani 1 1 d
N1 N 0.76499(10) 0.65362(7) 0.36079(6) 0.01185(15) Uani 1 1 d
N2 N 0.41507(10) 0.31128(7) 0.05902(6) 0.01289(15) Uani 1 1 d
C1 C 0.57108(12) 0.36692(9) 0.26415(7) 0.01513(18) Uani 1 1 d
C2 C 0.52669(13) 0.26635(9) 0.27037(7) 0.01585(18) Uani 1 1 d
C3 C 0.47533(13) 0.14815(9) 0.27842(7) 0.01452(18) Uani 1 1 d
C4 C 0.30339(13) 0.06200(10) 0.23849(8) 0.01848(19) Uani 1 1 d
C5 C 0.25476(14) -0.05190(10) 0.24685(8) 0.0213(2) Uani 1 1 d
C6 C 0.37574(15) -0.08198(10) 0.29517(8) 0.0214(2) Uani 1 1 d
C7 C 0.54602(15) 0.00222(11) 0.33516(9) 0.0229(2) Uani 1 1 d
C8 C 0.59596(14) 0.11616(10) 0.32691(8) 0.01906(19) Uani 1 1 d
C9 C 0.68070(14) 0.27145(11) 0.03198(8) 0.0204(2) Uani 1 1 d
C10 C 0.50359(14) 0.29227(10) -0.10558(8) 0.01855(19) Uani 1 1 d
C11 C 0.17188(14) 0.34441(11) 0.13006(8) 0.0223(2) Uani 1 1 d
C12 C 0.17722(14) 0.33842(10) -0.04344(8) 0.0199(2) Uani 1 1 d
C13 C 0.49648(13) 0.24332(9) -0.02282(7) 0.01526(18) Uani 1 1 d
C14 C 0.39008(14) 0.10206(9) -0.06366(8) 0.0195(2) Uani 1 1 d
C15 C 0.19657(15) 0.06801(10) -0.10107(8) 0.0221(2) Uani 1 1 d
C16 C 0.12772(14) 0.13953(10) -0.01465(8) 0.0200(2) Uani 1 1 d
C17 C 0.22011(12) 0.28302(9) 0.03008(7) 0.01589(18) Uani 1 1 d
C18 C 1.00230(14) 0.59725(11) 0.29402(8) 0.0209(2) Uani 1 1 d
C19 C 1.07368(14) 0.80966(10) 0.43194(8) 0.0205(2) Uani 1 1 d
C20 C 0.74197(15) 0.84412(10) 0.49697(8) 0.0209(2) Uani 1 1 d
C21 C 0.48221(14) 0.65030(11) 0.39851(9) 0.0223(2) Uani 1 1 d
C22 C 0.95395(12) 0.67116(9) 0.39006(7) 0.01429(18) Uani 1 1 d
C23 C 0.97012(13) 0.61519(10) 0.46738(8) 0.01688(19) Uani 1 1 d
C24 C 0.89653(14) 0.66740(10) 0.55864(8) 0.01830(19) Uani 1 1 d
C25 C 0.70664(13) 0.64270(10) 0.52059(8) 0.01699(19) Uani 1 1 d
C26 C 0.67688(12) 0.69982(9) 0.44580(7) 0.01466(18) Uani 1 1 d
H1 H 0.4292(17) 0.2841(13) 0.1073(10) 0.019(3) Uiso 1 1 d
H2 H 0.2195(19) 0.0855(14) 0.2073(11) 0.027(4) Uiso 1 1 d
H3 H 0.136(2) -0.1087(15) 0.2200(12) 0.032(4) Uiso 1 1 d
H4 H 0.3452(18) -0.1598(14) 0.3015(11) 0.025(3) Uiso 1 1 d
H5 H 0.632(2) -0.0185(14) 0.3668(12) 0.033(4) Uiso 1 1 d
H6 H 0.712(2) 0.1731(14) 0.3534(11) 0.028(4) Uiso 1 1 d
H7 H 0.2090(19) 0.3190(14) 0.1801(11) 0.026(4) Uiso 1 1 d
H8 H 0.048(2) 0.3184(15) 0.1161(12) 0.034(4) Uiso 1 1 d
H9 H 0.222(2) 0.4359(15) 0.1563(12) 0.032(4) Uiso 1 1 d
H10 H 0.2551(19) 0.4237(14) -0.0225(11) 0.029(4) Uiso 1 1 d
H11 H 0.063(2) 0.3412(14) -0.0418(11) 0.027(4) Uiso 1 1 d
H12 H 0.1750(18) 0.2899(13) -0.1128(11) 0.023(3) Uiso 1 1 d
H13 H 0.1423(18) 0.1139(13) 0.0409(11) 0.025(3) Uiso 1 1 d
H14 H 0.0033(18) 0.1205(13) -0.0356(11) 0.022(3) Uiso 1 1 d
H15 H 0.1752(18) 0.0874(13) -0.1585(11) 0.025(3) Uiso 1 1 d
H16 H 0.1354(19) -0.0217(15) -0.1242(11) 0.030(4) Uiso 1 1 d
H17 H 0.4090(18) 0.0770(13) -0.0089(11) 0.025(3) Uiso 1 1 d
H18 H 0.4392(19) 0.0587(14) -0.1162(11) 0.027(4) Uiso 1 1 d
H19 H 0.4007(18) 0.2463(13) -0.1615(11) 0.022(3) Uiso 1 1 d
H20 H 0.600(2) 0.2820(14) -0.1332(11) 0.029(4) Uiso 1 1 d
H21 H 0.5237(19) 0.3771(14) -0.0797(11) 0.027(4) Uiso 1 1 d
H22 H 0.7299(19) 0.2193(14) -0.0168(12) 0.030(4) Uiso 1 1 d
H23 H 0.6790(18) 0.2497(13) 0.0885(11) 0.024(3) Uiso 1 1 d
H24 H 0.7519(19) 0.3596(14) 0.0557(11) 0.026(4) Uiso 1 1 d
H25 H 0.931(2) 0.5108(15) 0.2663(11) 0.030(4) Uiso 1 1 d
H26 H 0.997(2) 0.6313(14) 0.2435(12) 0.031(4) Uiso 1 1 d
H27 H 1.118(2) 0.6032(14) 0.3133(11) 0.028(4) Uiso 1 1 d
H28 H 1.045(2) 0.8443(15) 0.3861(12) 0.033(4) Uiso 1 1 d
H29 H 1.1933(19) 0.8142(14) 0.4352(11) 0.027(4) Uiso 1 1 d
H30 H 1.0678(19) 0.8615(14) 0.5008(12) 0.028(4) Uiso 1 1 d
H31 H 0.9071(17) 0.5232(13) 0.4313(10) 0.019(3) Uiso 1 1 d
H32 H 1.0925(19) 0.6292(13) 0.4881(11) 0.023(3) Uiso 1 1 d
H33 H 0.9068(18) 0.6259(13) 0.6033(11) 0.024(3) Uiso 1 1 d
H34 H 0.9623(17) 0.7582(13) 0.5999(10) 0.020(3) Uiso 1 1 d
H35 H 0.6563(18) 0.6738(13) 0.5766(11) 0.023(3) Uiso 1 1 d
H36 H 0.6464(18) 0.5519(14) 0.4847(11) 0.024(3) Uiso 1 1 d
H37 H 0.4370(18) 0.5624(14) 0.3642(11) 0.025(3) Uiso 1 1 d
H38 H 0.422(2) 0.6755(15) 0.4517(12) 0.035(4) Uiso 1 1 d
H39 H 0.455(2) 0.6821(15) 0.3496(12) 0.034(4) Uiso 1 1 d
H40 H 0.654(2) 0.8682(14) 0.5267(12) 0.030(4) Uiso 1 1 d
H41 H 0.761(2) 0.8764(15) 0.4479(12) 0.033(4) Uiso 1 1 d
H42 H 0.8477(19) 0.8834(13) 0.5511(11) 0.024(3) Uiso 1 1 d

loop_
_atom_site_aniso_label
_atom_site_aniso_U_11
_atom_site_aniso_U_22
_atom_site_aniso_U_33
_atom_site_aniso_U_23
_atom_site_aniso_U_13
_atom_site_aniso_U_12
Ni1 0.01221(7) 0.00984(6) 0.01059(6) 0.00354(5) 0.00063(4) 0.00253(5)
O1 0.0203(3) 0.0135(3) 0.0114(3) 0.0067(3) -0.0009(3) 0.0041(3)
O2 0.0162(3) 0.0084(3) 0.0134(3) 0.0025(2) -0.0006(2) 0.0011(2)
N1 0.0124(4) 0.0123(3) 0.0111(3) 0.0057(3) 0.0017(3) 0.0043(3)
N2 0.0132(4) 0.0102(3) 0.0123(4) 0.0033(3) 0.0008(3) 0.0029(3)
C1 0.0148(4) 0.0157(4) 0.0116(4) 0.0036(3) 0.0012(3) 0.0045(3)
C2 0.0165(4) 0.0168(5) 0.0125(4) 0.0052(4) 0.0025(3) 0.0054(4)
C3 0.0179(4) 0.0131(4) 0.0112(4) 0.0042(3) 0.0036(3) 0.0051(4)
C4 0.0183(5) 0.0181(5) 0.0162(4) 0.0073(4) 0.0011(4) 0.0040(4)
C5 0.0227(5) 0.0164(5) 0.0177(5) 0.0055(4) 0.0042(4) 0.0006(4)
C6 0.0335(6) 0.0138(4) 0.0193(5) 0.0082(4) 0.0113(4) 0.0086(4)
C7 0.0288(6) 0.0226(5) 0.0225(5) 0.0117(4) 0.0054(4) 0.0139(4)
C8 0.0184(5) 0.0188(5) 0.0185(5) 0.0073(4) 0.0018(4) 0.0063(4)
C9 0.0175(5) 0.0253(5) 0.0193(5) 0.0076(4) 0.0041(4) 0.0113(4)
C10 0.0230(5) 0.0178(5) 0.0151(4) 0.0069(4) 0.0052(4) 0.0079(4)
C11 0.0165(5) 0.0275(6) 0.0202(5) 0.0064(4) 0.0046(4) 0.0091(4)
C12 0.0169(5) 0.0191(5) 0.0217(5) 0.0085(4) -0.0013(4) 0.0060(4)
C13 0.0171(4) 0.0144(4) 0.0131(4) 0.0039(3) 0.0029(3) 0.0068(4)
C14 0.0261(5) 0.0133(4) 0.0177(5) 0.0048(4) 0.0032(4) 0.0083(4)
C15 0.0246(5) 0.0124(4) 0.0200(5) 0.0033(4) -0.0014(4) 0.0012(4)
C16 0.0162(5) 0.0169(5) 0.0205(5) 0.0074(4) -0.0006(4) 0.0001(4)
C17 0.0119(4) 0.0160(4) 0.0162(4) 0.0051(4) 0.0000(3) 0.0036(3)
C18 0.0153(5) 0.0268(5) 0.0174(5) 0.0057(4) 0.0051(4) 0.0079(4)
C19 0.0163(5) 0.0194(5) 0.0188(5) 0.0076(4) 0.0014(4) -0.0014(4)
C20 0.0278(5) 0.0156(5) 0.0185(5) 0.0043(4) 0.0042(4) 0.0108(4)
C21 0.0151(5) 0.0271(6) 0.0214(5) 0.0051(4) 0.0033(4) 0.0101(4)
C22 0.0109(4) 0.0165(4) 0.0135(4) 0.0057(4) 0.0018(3) 0.0034(3)
C23 0.0159(4) 0.0196(5) 0.0165(4) 0.0083(4) 0.0018(4) 0.0081(4)
C24 0.0209(5) 0.0218(5) 0.0143(4) 0.0098(4) 0.0034(4) 0.0082(4)
C25 0.0180(5) 0.0184(5) 0.0157(4) 0.0081(4) 0.0066(4) 0.0062(4)
C26 0.0148(4) 0.0150(4) 0.0135(4) 0.0042(3) 0.0037(3) 0.0068(3)

loop_
_atom_type_symbol
_atom_type_description
_atom_type_scat_dispersion_real
_atom_type_scat_dispersion_imag
_atom_type_scat_source
C C 0.0033 0.0016 'International Tables Vol C Tables 4.2.6.8 and 6.1.1.4'
H H 0.0000 0.0000 'International Tables Vol C Tables 4.2.6.8 and 6.1.1.4'
N N 0.0061 0.0033 'International Tables Vol C Tables 4.2.6.8 and 6.1.1.4'
O O 0.0106 0.0060 'International Tables Vol C Tables 4.2.6.8 and 6.1.1.4'
Ni Ni 0.3393 1.1124 'International Tables Vol C Tables 4.2.6.8 and 6.1.1.4'

loop_
_geom_angle_atom_site_label_1
_geom_angle_atom_site_label_2
_geom_angle_atom_site_label_3
_geom_angle
N1 Ni1 C1 111.38(4)
N1 Ni1 O1 43.43(3)
C1 Ni1 O1 154.80(4)
N1 Ni1 O2 149.74(3)
C1 Ni1 O2 98.88(4)
O1 Ni1 O2 106.31(3)
N1 O1 Ni1 67.28(4)
N2 O2 Ni1 116.45(5)
O1 N1 C22 112.57(7)
O1 N1 C26 112.92(7)
C22 N1 C26 118.21(7)
O1 N1 Ni1 69.28(4)
C22 N1 Ni1 116.95(6)
C26 N1 Ni1 116.90(6)
O2 N2 C17 110.52(7)
O2 N2 C13 110.87(7)
C17 N2 C13 118.06(7)
C2 C1 Ni1 174.96(9)
C1 C2 C3 179.56(11)
C8 C3 C4 118.17(9)
C8 C3 C2 120.74(9)
C4 C3 C2 121.09(9)
C5 C4 C3 120.71(10)
C6 C5 C4 120.36(10)
C7 C6 C5 119.61(10)
C6 C7 C8 120.44(10)
C7 C8 C3 120.71(10)
C10 C13 C9 109.60(9)
C10 C13 N2 111.01(8)
C9 C13 N2 106.23(8)
C10 C13 C14 113.48(8)
C9 C13 C14 109.44(8)
N2 C13 C14 106.79(8)
C15 C14 C13 113.45(8)
C14 C15 C16 109.66(8)
C15 C16 C17 113.76(9)
C12 C17 C11 109.59(9)
C12 C17 N2 111.75(8)
C11 C17 N2 105.84(8)
C12 C17 C16 112.65(8)
C11 C17 C16 109.79(9)
N2 C17 C16 106.97(8)
N1 C22 C18 108.00(8)
N1 C22 C23 107.38(7)
C18 C22 C23 109.14(8)
N1 C22 C19 111.74(8)
C18 C22 C19 108.22(8)
C23 C22 C19 112.24(8)
C24 C23 C22 113.47(8)
C25 C24 C23 109.05(8)
C24 C25 C26 113.45(8)
N1 C26 C21 107.97(8)
N1 C26 C25 107.52(7)
C21 C26 C25 108.87(8)
N1 C26 C20 111.54(8)
C21 C26 C20 107.80(8)
C25 C26 C20 113.00(8)

loop_
_geom_bond_atom_site_label_1
_geom_bond_atom_site_label_2
_geom_bond_distance
Ni1 N1 1.8608(8)
Ni1 C1 1.8648(10)
Ni1 O1 1.8868(7)
Ni1 O2 1.8927(7)
O1 N1 1.3869(10)
O2 N2 1.4048(10)
N1 C22 1.5184(12)
N1 C26 1.5224(12)
N2 C17 1.5349(12)
N2 C13 1.5361(12)
C1 C2 1.2205(14)
C2 C3 1.4395(13)
C3 C8 1.4027(14)
C3 C4 1.4047(14)
C4 C5 1.3915(14)
C5 C6 1.3876(16)
C6 C7 1.3875(16)
C7 C8 1.3910(15)
C9 C13 1.5307(14)
C10 C13 1.5299(14)
C11 C17 1.5314(14)
C12 C17 1.5307(14)
C13 C14 1.5363(14)
C14 C15 1.5241(15)
C15 C16 1.5261(16)
C16 C17 1.5374(14)
C18 C22 1.5321(14)
C19 C22 1.5340(14)
C20 C26 1.5377(14)
C21 C26 1.5319(14)
C22 C23 1.5338(13)
C23 C24 1.5273(14)
C24 C25 1.5219(14)
C25 C26 1.5338(13)
